data_7712010
loop_
_publ_author_name
'Kumar, Parasar'
'Ghule, Vikas D.'
'Dharavath, Srinivas'

_publ_section_title
;
 Facile synthesis of thermally stable
 tetrazolo[1,5-<i>b</i>][1,2,4]triazine substituted energetic materials:
 synthesis and characterization.
;
_journal_issue 3
_journal_name_full 'Dalton transactions (Cambridge, England : 2003)'
_journal_page_first 747
_journal_page_last 753
_journal_paper_doi 10.1039/d2dt03814e
_journal_volume 52
_journal_year 2023
_chemical_formula_moiety 'C4 H3 N7 O2'
_chemical_formula_sum 'C4 H3 N7 O2'
_chemical_formula_weight 181.13
_space_group_crystal_system triclinic
_space_group_IT_number 2
_space_group_name_Hall '-P 1'
_space_group_name_H-M_alt 'P -1'
_atom_sites_solution_hydrogens mixed
_atom_sites_solution_primary iterative
_audit_creation_date 2022-09-26
_audit_creation_method
;
Olex2 1.3
(compiled 2020.11.12 svn.r5f609507 for OlexSys, GUI svn.r6272)
;
_audit_update_record
;
2022-09-29 deposited with the CCDC.	2022-12-23 downloaded from the CCDC.
;
_cell_angle_alpha 92.6160(10)
_cell_angle_beta 93.1460(10)
_cell_angle_gamma 99.8180(10)
_cell_formula_units_Z 4
_cell_length_a 8.5317(3)
_cell_length_b 8.6151(3)
_cell_length_c 9.1400(3)
_cell_measurement_reflns_used 6759
_cell_measurement_temperature 100
_cell_measurement_theta_max 27.5
_cell_measurement_theta_min 3.2
_cell_volume 659.93(4)
_computing_cell_refinement 'SAINT V8.38A (Bruker, 2018)'
_computing_data_reduction 'SAINT V8.38A (Bruker, 2018)'
_computing_molecular_graphics 'Olex2 1.3 (Dolomanov et al., 2009)'
_computing_publication_material 'Olex2 1.3 (Dolomanov et al., 2009)'
_computing_structure_refinement 'SHELXL 2018/3 (Sheldrick, 2015)'
_computing_structure_solution 'olex2.solve 1.3 (Bourhis et al., 2015)'
_diffrn_ambient_temperature 100
_diffrn_measured_fraction_theta_full 0.974
_diffrn_measured_fraction_theta_max 0.979
_diffrn_measurement_device_type 'Bruker APEX-II CCD'
_diffrn_measurement_method '\f and \w scans'
_diffrn_radiation_type MoK\a
_diffrn_radiation_wavelength 0.71073
_diffrn_reflns_av_R_equivalents 0.0268
_diffrn_reflns_av_unetI/netI 0.0292
_diffrn_reflns_Laue_measured_fraction_full 0.974
_diffrn_reflns_Laue_measured_fraction_max 0.979
_diffrn_reflns_limit_h_max 11
_diffrn_reflns_limit_h_min -11
_diffrn_reflns_limit_k_max 11
_diffrn_reflns_limit_k_min -11
_diffrn_reflns_limit_l_max 12
_diffrn_reflns_limit_l_min -12
_diffrn_reflns_number 10100
_diffrn_reflns_point_group_measured_fraction_full 0.974
_diffrn_reflns_point_group_measured_fraction_max 0.979
_diffrn_reflns_theta_full 25.242
_diffrn_reflns_theta_max 28.318
_diffrn_reflns_theta_min 2.235
_diffrn_source_current 1.0
_diffrn_source_power 0.05
_diffrn_source_voltage 50.0
_diffrn_standards_number 0
_exptl_absorpt_coefficient_mu 0.152
_exptl_absorpt_correction_T_max 0.7457
_exptl_absorpt_correction_T_min 0.6130
_exptl_absorpt_correction_type multi-scan
_exptl_crystal_colour 'metallic whiteish colourless'
_exptl_crystal_colour_lustre metallic
_exptl_crystal_colour_modifier whiteish
_exptl_crystal_colour_primary colourless
_exptl_crystal_density_diffrn 1.823
_exptl_crystal_description irregular
_exptl_crystal_F_000 368
_exptl_crystal_size_max 0.35
_exptl_crystal_size_mid 0.32
_exptl_crystal_size_min 0.3
_refine_diff_density_max 0.431
_refine_diff_density_min -0.425
_refine_diff_density_rms 0.054
_refine_ls_extinction_method none
_refine_ls_goodness_of_fit_ref 1.057
_refine_ls_hydrogen_treatment mixed
_refine_ls_matrix_type full
_refine_ls_number_parameters 243
_refine_ls_number_reflns 3230
_refine_ls_number_restraints 0
_refine_ls_restrained_S_all 1.057
_refine_ls_R_factor_all 0.0444
_refine_ls_R_factor_gt 0.0377
_refine_ls_shift/su_max 0.000
_refine_ls_shift/su_mean 0.000
_refine_ls_structure_factor_coef Fsqd
_refine_ls_weighting_details 'w=1/[\s^2^(Fo^2^)+(0.0326P)^2^+0.4962P] where P=(Fo^2^+2Fc^2^)/3'
_refine_ls_weighting_scheme calc
_refine_ls_wR_factor_gt 0.0869
_refine_ls_wR_factor_ref 0.0913
_reflns_Friedel_coverage 0.000
_reflns_number_gt 2855
_reflns_number_total 3230
_reflns_threshold_expression 'I > 2\s(I)'
_cod_data_source_file d2dt03814e2.cif
_cod_data_source_block 6julb_0m_a
_cod_depositor_comments
;
Adding full bibliography for 7712010--7712013.cif.

2024-11-09
Z value and formula fixed to values more according to usual
chemical conventions.                 miguel
;
_cod_original_formula_sum 'C8 H6 N14 O4'
_cod_original_formula_weight 362.27
_cod_original_formula_moiety '2(C4 H3 N7 O2)'
_cod_original_formula_units_Z 2
_cod_database_code 7712010
_shelx_shelxl_version_number 2018/3
_shelx_space_group_comment
;
The symmetry employed for this shelxl refinement is uniquely defined
by the following loop, which should always be used as a source of
symmetry information in preference to the above space-group names.
They are only intended as comments.
;
_shelx_estimated_absorpt_t_max 0.956
_shelx_estimated_absorpt_t_min 0.949
_olex2_refinement_description
;
1.a Aromatic/amide H refined with riding coordinates:
 N2(H2), N25(H25), N4(H4), N22(H22)
;
_olex2_submission_special_instructions 'No special instructions were received'

loop_
_space_group_symop_operation_xyz
'x, y, z'
'-x, -y, -z'

loop_
_atom_site_label
_atom_site_type_symbol
_atom_site_fract_x
_atom_site_fract_y
_atom_site_fract_z
_atom_site_U_iso_or_equiv
_atom_site_adp_type
_atom_site_occupancy
_atom_site_site_symmetry_order
_atom_site_calc_flag
_atom_site_refinement_flags_posn
_atom_site_refinement_flags_adp
_atom_site_refinement_flags_occupancy
_atom_site_disorder_assembly
_atom_site_disorder_group
O21 O 0.36537(12) 0.83606(11) -0.14600(11) 0.0142(2) Uani 1 1 d . . . . .
O5 O 0.57693(12) 0.61309(12) 0.65812(11) 0.0154(2) Uani 1 1 d . . . . .
O1 O 0.37090(12) 0.92237(12) 0.33336(11) 0.0168(2) Uani 1 1 d . . . . .
O24 O 0.07516(13) 1.05565(12) 0.18478(12) 0.0188(2) Uani 1 1 d . . . . .
N26 N 0.13558(14) 0.66528(13) 0.13763(13) 0.0117(2) Uani 1 1 d . . . . .
N3 N 0.76776(14) 0.87524(14) 0.40762(13) 0.0120(2) Uani 1 1 d . . . . .
N14 N 0.23214(14) 0.39072(13) 0.03427(13) 0.0113(2) Uani 1 1 d . . . . .
N15 N 0.30178(14) 0.28719(14) -0.04537(13) 0.0127(2) Uani 1 1 d . . . . .
N17 N 0.36774(14) 0.51000(13) -0.13332(13) 0.0108(2) Uani 1 1 d . . . . .
N2 N 0.63732(14) 0.92605(14) 0.35415(12) 0.0119(2) Uani 1 1 d . . . . .
H2 H 0.651629 1.001701 0.292195 0.014 Uiso 1 1 calc R U . . .
N25 N 0.08217(14) 0.79345(13) 0.18573(13) 0.0120(2) Uani 1 1 d . . . . .
H25 H 0.015058 0.782561 0.255819 0.014 Uiso 1 1 calc R U . . .
N4 N 0.46828(14) 0.75771(13) 0.49023(13) 0.0121(2) Uani 1 1 d . . . . .
H4 H 0.371434 0.716216 0.512119 0.015 Uiso 1 1 calc R U . . .
N7 N 1.13088(14) 0.66693(14) 0.57107(13) 0.0136(2) Uani 1 1 d . . . . .
N8 N 1.06943(14) 0.62001(14) 0.69231(13) 0.0131(2) Uani 1 1 d . . . . .
N9 N 0.91962(14) 0.64774(13) 0.68439(13) 0.0108(2) Uani 1 1 d . . . . .
N6 N 1.02373(14) 0.72584(14) 0.48454(13) 0.0128(2) Uani 1 1 d . . . . .
N22 N 0.22347(14) 0.94931(13) 0.02000(13) 0.0126(2) Uani 1 1 d . . . . .
H22 H 0.253835 1.042262 -0.015282 0.015 Uiso 1 1 calc R U . . .
N16 N 0.38392(14) 0.35729(13) -0.14660(13) 0.0127(2) Uani 1 1 d . . . . .
C18 C 0.27474(15) 0.52909(15) -0.02337(14) 0.0097(2) Uani 1 1 d . . . . .
C19 C 0.22565(16) 0.67572(15) 0.02720(14) 0.0099(2) Uani 1 1 d . . . . .
C10 C 0.89354(16) 0.71475(15) 0.55846(14) 0.0100(2) Uani 1 1 d . . . . .
C12 C 0.59336(16) 0.70577(15) 0.56051(14) 0.0109(3) Uani 1 1 d . . . . .
C20 C 0.27893(16) 0.82419(15) -0.04291(14) 0.0105(2) Uani 1 1 d . . . . .
C13 C 0.48323(16) 0.87089(16) 0.38715(15) 0.0118(3) Uani 1 1 d . . . . .
C11 C 0.74909(15) 0.77038(15) 0.50568(14) 0.0102(2) Uani 1 1 d . . . . .
C23 C 0.12367(17) 0.94218(16) 0.13443(15) 0.0130(3) Uani 1 1 d . . . . .
H17 H 0.416(2) 0.578(2) -0.193(2) 0.023(5) Uiso 1 1 d . . . . .
H9 H 0.861(3) 0.632(3) 0.761(2) 0.030(5) Uiso 1 1 d . . . . .

loop_
_atom_site_aniso_label
_atom_site_aniso_U_11
_atom_site_aniso_U_22
_atom_site_aniso_U_33
_atom_site_aniso_U_23
_atom_site_aniso_U_13
_atom_site_aniso_U_12
O21 0.0182(5) 0.0127(5) 0.0128(5) 0.0048(4) 0.0057(4) 0.0030(4)
O5 0.0139(5) 0.0176(5) 0.0163(5) 0.0077(4) 0.0060(4) 0.0041(4)
O1 0.0153(5) 0.0179(5) 0.0178(5) 0.0042(4) -0.0014(4) 0.0045(4)
O24 0.0255(6) 0.0139(5) 0.0190(5) 0.0001(4) 0.0059(4) 0.0078(4)
N26 0.0125(5) 0.0114(5) 0.0114(5) 0.0009(4) 0.0014(4) 0.0027(4)
N3 0.0130(5) 0.0130(5) 0.0103(5) 0.0009(4) 0.0022(4) 0.0029(4)
N14 0.0134(5) 0.0097(5) 0.0114(5) 0.0018(4) 0.0017(4) 0.0028(4)
N15 0.0146(6) 0.0112(5) 0.0129(5) 0.0015(4) 0.0026(4) 0.0031(4)
N17 0.0127(5) 0.0096(5) 0.0108(5) 0.0020(4) 0.0031(4) 0.0029(4)
N2 0.0133(6) 0.0124(5) 0.0108(5) 0.0043(4) 0.0019(4) 0.0031(4)
N25 0.0134(5) 0.0122(5) 0.0115(5) 0.0015(4) 0.0051(4) 0.0036(4)
N4 0.0098(5) 0.0132(5) 0.0135(5) 0.0035(4) 0.0026(4) 0.0015(4)
N7 0.0116(5) 0.0161(6) 0.0137(6) 0.0031(4) 0.0024(4) 0.0033(4)
N8 0.0100(5) 0.0151(6) 0.0149(6) 0.0021(4) 0.0023(4) 0.0030(4)
N9 0.0105(5) 0.0119(5) 0.0107(5) 0.0020(4) 0.0026(4) 0.0025(4)
N6 0.0101(5) 0.0161(6) 0.0127(5) 0.0018(4) 0.0025(4) 0.0032(4)
N22 0.0184(6) 0.0085(5) 0.0117(5) 0.0037(4) 0.0036(5) 0.0027(4)
N16 0.0142(5) 0.0105(5) 0.0140(6) 0.0017(4) 0.0023(4) 0.0032(4)
C18 0.0096(6) 0.0113(6) 0.0082(6) 0.0018(4) -0.0002(5) 0.0017(5)
C19 0.0117(6) 0.0092(6) 0.0091(6) 0.0024(4) 0.0003(5) 0.0021(5)
C10 0.0113(6) 0.0089(6) 0.0096(6) 0.0001(4) 0.0019(5) 0.0013(4)
C12 0.0114(6) 0.0114(6) 0.0102(6) 0.0003(5) 0.0024(5) 0.0026(5)
C20 0.0124(6) 0.0104(6) 0.0088(6) 0.0026(4) -0.0006(5) 0.0020(5)
C13 0.0133(6) 0.0119(6) 0.0103(6) -0.0007(5) -0.0005(5) 0.0029(5)
C11 0.0102(6) 0.0116(6) 0.0092(6) 0.0008(4) 0.0018(5) 0.0022(5)
C23 0.0147(6) 0.0138(6) 0.0106(6) 0.0008(5) 0.0007(5) 0.0030(5)

loop_
_atom_type_symbol
_atom_type_description
_atom_type_scat_dispersion_real
_atom_type_scat_dispersion_imag
_atom_type_scat_source
C C 0.0033 0.0016 'International Tables Vol C Tables 4.2.6.8 and 6.1.1.4'
H H 0.0000 0.0000 'International Tables Vol C Tables 4.2.6.8 and 6.1.1.4'
N N 0.0061 0.0033 'International Tables Vol C Tables 4.2.6.8 and 6.1.1.4'
O O 0.0106 0.0060 'International Tables Vol C Tables 4.2.6.8 and 6.1.1.4'

loop_
_geom_angle_atom_site_label_1
_geom_angle_atom_site_label_2
_geom_angle_atom_site_label_3
_geom_angle
_geom_angle_site_symmetry_1
_geom_angle_site_symmetry_3
_geom_angle_publ_flag
C19 N26 N25 118.60(11) . . ?
C11 N3 N2 117.51(12) . . ?
C18 N14 N15 105.41(11) . . ?
N16 N15 N14 111.15(11) . . ?
N16 N17 H17 119.6(13) . . ?
C18 N17 N16 108.86(11) . . ?
C18 N17 H17 131.6(13) . . ?
N3 N2 H2 117.0 . . ?
N3 N2 C13 125.99(11) . . ?
C13 N2 H2 117.0 . . ?
N26 N25 H25 117.4 . . ?
N26 N25 C23 125.18(12) . . ?
C23 N25 H25 117.4 . . ?
C12 N4 H4 117.7 . . ?
C12 N4 C13 124.55(12) . . ?
C13 N4 H4 117.7 . . ?
N8 N7 N6 110.82(11) . . ?
N7 N8 N9 106.28(11) . . ?
N8 N9 H9 119.6(14) . . ?
C10 N9 N8 108.70(11) . . ?
C10 N9 H9 131.2(14) . . ?
C10 N6 N7 105.55(11) . . ?
C20 N22 H22 117.3 . . ?
C20 N22 C23 125.45(11) . . ?
C23 N22 H22 117.3 . . ?
N15 N16 N17 106.01(11) . . ?
N14 C18 N17 108.57(11) . . ?
N14 C18 C19 124.61(12) . . ?
N17 C18 C19 126.82(12) . . ?
N26 C19 C18 115.62(12) . . ?
N26 C19 C20 123.36(12) . . ?
C18 C19 C20 121.01(12) . . ?
N9 C10 C11 127.90(12) . . ?
N6 C10 N9 108.63(12) . . ?
N6 C10 C11 123.47(12) . . ?
O5 C12 N4 123.02(12) . . ?
O5 C12 C11 123.47(12) . . ?
N4 C12 C11 113.50(11) . . ?
O21 C20 N22 123.03(12) . . ?
O21 C20 C19 124.04(12) . . ?
N22 C20 C19 112.92(11) . . ?
O1 C13 N2 122.13(13) . . ?
O1 C13 N4 123.22(13) . . ?
N2 C13 N4 114.59(12) . . ?
N3 C11 C10 115.89(12) . . ?
N3 C11 C12 123.53(12) . . ?
C10 C11 C12 120.56(11) . . ?
O24 C23 N25 122.54(13) . . ?
O24 C23 N22 123.13(13) . . ?
N25 C23 N22 114.33(12) . . ?

loop_
_geom_bond_atom_site_label_1
_geom_bond_atom_site_label_2
_geom_bond_distance
_geom_bond_site_symmetry_2
_geom_bond_publ_flag
O21 C20 1.2254(17) . ?
O5 C12 1.2222(17) . ?
O1 C13 1.2124(17) . ?
O24 C23 1.2069(17) . ?
N26 N25 1.3302(16) . ?
N26 C19 1.2990(18) . ?
N3 N2 1.3397(16) . ?
N3 C11 1.2982(17) . ?
N14 N15 1.3592(16) . ?
N14 C18 1.3271(17) . ?
N15 N16 1.2999(17) . ?
N17 N16 1.3468(16) . ?
N17 C18 1.3354(17) . ?
N17 H17 0.89(2) . ?
N2 H2 0.8800 . ?
N2 C13 1.3743(18) . ?
N25 H25 0.8800 . ?
N25 C23 1.3804(18) . ?
N4 H4 0.8800 . ?
N4 C12 1.3659(18) . ?
N4 C13 1.3818(17) . ?
N7 N8 1.3032(17) . ?
N7 N6 1.3544(16) . ?
N8 N9 1.3384(16) . ?
N9 C10 1.3357(17) . ?
N9 H9 0.88(2) . ?
N6 C10 1.3233(17) . ?
N22 H22 0.8800 . ?
N22 C20 1.3651(17) . ?
N22 C23 1.3815(18) . ?
C18 C19 1.4606(18) . ?
C19 C20 1.4703(18) . ?
C10 C11 1.4624(18) . ?
C12 C11 1.4740(18) . ?

loop_
_geom_torsion_atom_site_label_1
_geom_torsion_atom_site_label_2
_geom_torsion_atom_site_label_3
_geom_torsion_atom_site_label_4
_geom_torsion
_geom_torsion_site_symmetry_1
_geom_torsion_site_symmetry_2
_geom_torsion_site_symmetry_3
_geom_torsion_site_symmetry_4
_geom_torsion_publ_flag
O5 C12 C11 N3 -176.15(13) . . . . ?
O5 C12 C11 C10 5.3(2) . . . . ?
N26 N25 C23 O24 -177.86(13) . . . . ?
N26 N25 C23 N22 2.8(2) . . . . ?
N26 C19 C20 O21 179.12(13) . . . . ?
N26 C19 C20 N22 -0.16(19) . . . . ?
N3 N2 C13 O1 -179.52(13) . . . . ?
N3 N2 C13 N4 2.99(19) . . . . ?
N14 N15 N16 N17 -0.08(15) . . . . ?
N14 C18 C19 N26 0.84(19) . . . . ?
N14 C18 C19 C20 179.83(12) . . . . ?
N15 N14 C18 N17 -0.40(14) . . . . ?
N15 N14 C18 C19 179.41(12) . . . . ?
N17 C18 C19 N26 -179.38(13) . . . . ?
N17 C18 C19 C20 -0.4(2) . . . . ?
N2 N3 C11 C10 178.41(11) . . . . ?
N2 N3 C11 C12 -0.17(19) . . . . ?
N25 N26 C19 C18 -177.69(11) . . . . ?
N25 N26 C19 C20 3.35(19) . . . . ?
N4 C12 C11 N3 4.73(19) . . . . ?
N4 C12 C11 C10 -173.78(11) . . . . ?
N7 N8 N9 C10 -1.28(15) . . . . ?
N7 N6 C10 N9 -1.41(14) . . . . ?
N7 N6 C10 C11 178.03(12) . . . . ?
N8 N7 N6 C10 0.63(15) . . . . ?
N8 N9 C10 N6 1.71(15) . . . . ?
N8 N9 C10 C11 -177.70(12) . . . . ?
N9 C10 C11 N3 158.01(13) . . . . ?
N9 C10 C11 C12 -23.4(2) . . . . ?
N6 N7 N8 N9 0.40(15) . . . . ?
N6 C10 C11 N3 -21.32(19) . . . . ?
N6 C10 C11 C12 157.30(13) . . . . ?
N16 N17 C18 N14 0.37(15) . . . . ?
N16 N17 C18 C19 -179.44(12) . . . . ?
C18 N14 N15 N16 0.30(15) . . . . ?
C18 N17 N16 N15 -0.17(14) . . . . ?
C18 C19 C20 O21 0.2(2) . . . . ?
C18 C19 C20 N22 -179.07(12) . . . . ?
C19 N26 N25 C23 -4.9(2) . . . . ?
C12 N4 C13 O1 -175.04(13) . . . . ?
C12 N4 C13 N2 2.42(19) . . . . ?
C20 N22 C23 O24 -178.54(14) . . . . ?
C20 N22 C23 N25 0.7(2) . . . . ?
C13 N4 C12 O5 175.06(13) . . . . ?
C13 N4 C12 C11 -5.82(18) . . . . ?
C11 N3 N2 C13 -4.0(2) . . . . ?
C23 N22 C20 O21 178.78(13) . . . . ?
C23 N22 C20 C19 -1.93(19) . . . . ?
